data_8103150
loop_
_publ_author_name
'G\'abor Bar\'ath'
'Gergely R\'acz'
'G\'abor Speier'
'J\'ozsef S\'andor Pap'
'J\'ozsef Kaizer'
'Michel Giorgi'

_publ_section_title
;
 Crystal structure of
 [3-(N-methyl-2-pyridyl-N-hydroxy-methyl-2-pyridyl)aminopropionic
 acid-?4N,N',N'',O]-(flavonolato-?2O,O')cobalt(III) chloride --- water
 (1:2), [Co(C15H17N3O3)(C15H9O3)]Cl &#x00B7; 2H2O
;
_journal_issue 3
_journal_name_full 'Zeitschrift f\"ur Kristallographie - New Crystal Structures'
_journal_page_first 414
_journal_volume 226
_journal_year 2011
_chemical_compound_source 'synthesis as described'
_chemical_formula_moiety 'C30 H30 Cl1 Co1 N3 O8'
_chemical_formula_sum 'C30 H30 Cl Co N3 O8'
_chemical_formula_weight 654.95
_space_group_IT_number 2
_symmetry_cell_setting triclinic
_symmetry_Int_Tables_number 2
_symmetry_space_group_name_Hall '-P 1'
_symmetry_space_group_name_H-M 'P -1'
_atom_sites_solution_hydrogens geom
_atom_sites_solution_primary direct
_atom_sites_solution_secondary difmap
_audit_conform_dict_location ftp://ftp.iucr.org/pub/cif_core.dic
_audit_conform_dict_name cif_core.dic
_audit_conform_dict_version 2.3
_audit_creation_date 2009-06-30T15:27:22-00:00
_audit_creation_method 'WinGX routine CIF_UPDATE'
_cell_angle_alpha 98.341(1)
_cell_angle_beta 100.289(1)
_cell_angle_gamma 104.827(3)
_cell_formula_units_Z 2
_cell_length_a 8.1874(3)
_cell_length_b 12.2733(3)
_cell_length_c 16.6712(6)
_cell_measurement_reflns_used 17399
_cell_measurement_temperature 293(2)
_cell_measurement_theta_max 27.01
_cell_measurement_theta_min 1.27
_cell_measurement_wavelength 0.71073
_cell_volume 1561.03(9)
_computing_molecular_graphics 'Ortep-3 for Windows (Farrugia, 1997)'
_computing_publication_material 'WinGX publication routines (Farrugia, 1999)'
_computing_structure_refinement 'SHELXL-97 (Sheldrick, 1997)'
_computing_structure_solution 'SIR92 (Giacovazzo et al, 1993)'
_diffrn_ambient_temperature 293(2)
_diffrn_measured_fraction_theta_full 0.966
_diffrn_measured_fraction_theta_max 0.966
_diffrn_measurement_device_type KappaCCD
_diffrn_measurement_method 'Omega + Phi scan'
_diffrn_radiation_monochromator graphite
_diffrn_radiation_probe x-ray
_diffrn_radiation_type MoK\a
_diffrn_radiation_wavelength 0.71073
_diffrn_reflns_av_R_equivalents 0.101
_diffrn_reflns_av_unetI/netI 0.0662
_diffrn_reflns_limit_h_max 10
_diffrn_reflns_limit_h_min 0
_diffrn_reflns_limit_k_max 14
_diffrn_reflns_limit_k_min -15
_diffrn_reflns_limit_l_max 20
_diffrn_reflns_limit_l_min -21
_diffrn_reflns_number 17399
_diffrn_reflns_theta_full 27.01
_diffrn_reflns_theta_max 27.01
_diffrn_reflns_theta_min 1.27
_diffrn_source 'fine-focus sealed tube'
_diffrn_standards_number none
_exptl_absorpt_coefficient_mu 0.688
_exptl_absorpt_correction_type none
_exptl_crystal_colour red
_exptl_crystal_density_diffrn 1.393
_exptl_crystal_density_method 'not measured'
_exptl_crystal_description prism
_exptl_crystal_F_000 678
_exptl_crystal_size_max 0.25
_exptl_crystal_size_mid 0.1
_exptl_crystal_size_min 0.05
_refine_diff_density_max 1.018
_refine_diff_density_min -0.668
_refine_diff_density_rms 0.105
_refine_ls_extinction_method none
_refine_ls_goodness_of_fit_ref 1.065
_refine_ls_hydrogen_treatment constr
_refine_ls_matrix_type full
_refine_ls_number_parameters 396
_refine_ls_number_reflns 6612
_refine_ls_number_restraints 0
_refine_ls_restrained_S_all 1.065
_refine_ls_R_factor_all 0.1388
_refine_ls_R_factor_gt 0.0892
_refine_ls_shift/su_max 0
_refine_ls_shift/su_mean 0
_refine_ls_structure_factor_coef Fsqd
_refine_ls_weighting_details 'calc w=1/[\s^2^(Fo^2^)+(0.1148P)^2^+4.1136P] where P=(Fo^2^+2Fc^2^)/3'
_refine_ls_weighting_scheme calc
_refine_ls_wR_factor_gt 0.2223
_refine_ls_wR_factor_ref 0.2629
_reflns_number_gt 4372
_reflns_number_total 6612
_reflns_threshold_expression >2sigma(I)
_cod_data_source_file 1267-3412.cff
_cod_data_source_block bg2
_cod_depositor_comments
;
 Marking atoms 'O8', 'O9', 'O10' and 'O11' as belonging to disorder
 groups '1', '2', '3' and '4' after consulting the original publication.

 Antanas Vaitkus,
 2017-09-11
;
_cod_database_code 8103150

loop_
_symmetry_equiv_pos_as_xyz
'x, y, z'
'-x, -y, -z'

loop_
_atom_site_label
_atom_site_type_symbol
_atom_site_fract_x
_atom_site_fract_y
_atom_site_fract_z
_atom_site_U_iso_or_equiv
_atom_site_adp_type
_atom_site_occupancy
_atom_site_symmetry_multiplicity
_atom_site_calc_flag
_atom_site_refinement_flags
_atom_site_disorder_group
C1 C 0.7491(7) 0.0163(5) 0.5641(3) 0.0476(13) Uani 1 1 d . .
C2 C 0.7929(7) -0.0909(5) 0.5520(4) 0.0526(14) Uani 1 1 d . .
C3 C 0.8237(9) -0.1345(6) 0.4748(4) 0.0645(17) Uani 1 1 d . .
H3 H 0.8159 -0.0942 0.4319 0.077 Uiso 1 1 calc R .
C4 C 0.8654(10) -0.2366(7) 0.4630(5) 0.078(2) Uani 1 1 d . .
H4 H 0.8859 -0.2646 0.4119 0.094 Uiso 1 1 calc R .
C5 C 0.8772(10) -0.2977(7) 0.5254(6) 0.083(2) Uani 1 1 d . .
H5 H 0.9041 -0.367 0.5165 0.1 Uiso 1 1 calc R .
C6 C 0.8495(10) -0.2567(6) 0.6002(5) 0.077(2) Uani 1 1 d . .
H6 H 0.8594 -0.2975 0.6428 0.092 Uiso 1 1 calc R .
C7 C 0.8068(8) -0.1551(5) 0.6139(4) 0.0604(16) Uani 1 1 d . .
H7 H 0.787 -0.1289 0.6654 0.073 Uiso 1 1 calc R .
C8 C 0.7369(7) 0.0818(5) 0.6366(3) 0.0443(12) Uani 1 1 d . .
C9 C 0.6929(7) 0.1862(5) 0.6341(3) 0.0456(12) Uani 1 1 d . .
C10 C 0.6654(7) 0.2248(5) 0.5575(3) 0.0479(13) Uani 1 1 d . .
C11 C 0.6271(9) 0.3276(6) 0.5487(4) 0.0612(16) Uani 1 1 d . .
H11 H 0.6175 0.3757 0.595 0.073 Uiso 1 1 calc R .
C12 C 0.6036(10) 0.3586(6) 0.4728(5) 0.0703(18) Uani 1 1 d . .
H12 H 0.5786 0.4273 0.4675 0.084 Uiso 1 1 calc R .
C13 C 0.6175(10) 0.2856(7) 0.4031(4) 0.0721(19) Uani 1 1 d . .
H13 H 0.6011 0.3061 0.3514 0.086 Uiso 1 1 calc R .
C14 C 0.6549(9) 0.1841(6) 0.4102(4) 0.0630(17) Uani 1 1 d . .
H14 H 0.6636 0.1357 0.3638 0.076 Uiso 1 1 calc R .
C15 C 0.6792(7) 0.1555(5) 0.4874(4) 0.0502(13) Uani 1 1 d . .
C16 C 0.6666(8) -0.0261(5) 0.8538(4) 0.0541(14) Uani 1 1 d . .
H16 H 0.7065 -0.0672 0.8099 0.065 Uiso 1 1 calc R .
C17 C 0.4940(8) -0.0104(5) 0.8171(4) 0.0530(14) Uani 1 1 d . .
C18 C 0.3328(9) -0.0850(6) 0.8133(4) 0.0617(16) Uani 1 1 d . .
H18 H 0.324 -0.1499 0.8368 0.074 Uiso 1 1 calc R .
C19 C 0.1871(9) -0.0622(6) 0.7747(4) 0.0655(17) Uani 1 1 d . .
H19 H 0.0784 -0.1125 0.7709 0.079 Uiso 1 1 calc R .
C20 C 0.2013(8) 0.0349(6) 0.7416(4) 0.0659(17) Uani 1 1 d . .
H20 H 0.1025 0.0511 0.7155 0.079 Uiso 1 1 calc R .
C21 C 0.3656(8) 0.1090(6) 0.7475(4) 0.0554(15) Uani 1 1 d . .
H21 H 0.3759 0.1757 0.726 0.066 Uiso 1 1 calc R .
C22 C 0.7466(9) 0.1520(6) 0.9604(4) 0.0594(16) Uani 1 1 d . .
H22A H 0.6375 0.1064 0.9686 0.071 Uiso 1 1 calc R .
H22B H 0.8364 0.1588 1.009 0.071 Uiso 1 1 calc R .
C23 C 0.7339(9) 0.2696(5) 0.9508(4) 0.0588(15) Uani 1 1 d . .
C24 C 0.7292(13) 0.3498(7) 1.0155(5) 0.090(3) Uani 1 1 d . .
H24 H 0.7353 0.3336 1.0686 0.108 Uiso 1 1 calc R .
C25 C 0.7152(14) 0.4557(7) 1.0008(5) 0.098(3) Uani 1 1 d . .
H25 H 0.7095 0.5111 1.0438 0.118 Uiso 1 1 calc R .
C26 C 0.7100(12) 0.4775(6) 0.9241(5) 0.083(2) Uani 1 1 d . .
H26 H 0.7023 0.5487 0.9137 0.1 Uiso 1 1 calc R .
C27 C 0.7160(9) 0.3944(6) 0.8605(4) 0.0649(17) Uani 1 1 d . .
H27 H 0.7112 0.4096 0.8073 0.078 Uiso 1 1 calc R .
C28 C 0.9719(8) 0.0852(6) 0.9011(4) 0.0636(17) Uani 1 1 d . .
H28A H 0.9895 0.0476 0.9479 0.076 Uiso 1 1 calc R .
H28B H 0.9885 0.038 0.853 0.076 Uiso 1 1 calc R .
C29 C 1.1055(9) 0.2009(7) 0.9201(5) 0.0724(19) Uani 1 1 d . .
H29A H 1.0812 0.2497 0.9649 0.087 Uiso 1 1 calc R .
H29B H 1.2183 0.1908 0.9403 0.087 Uiso 1 1 calc R .
C30 C 1.1164(9) 0.2629(6) 0.8488(4) 0.0618(16) Uani 1 1 d . .
N1 N 0.7885(6) 0.0927(4) 0.8840(3) 0.0488(11) Uani 1 1 d . .
N2 N 0.5095(6) 0.0852(4) 0.7839(3) 0.0473(11) Uani 1 1 d . .
N3 N 0.7288(6) 0.2916(4) 0.8747(3) 0.0502(11) Uani 1 1 d . .
O1 O 0.7628(5) 0.0523(3) 0.7108(2) 0.0493(9) Uani 1 1 d . .
O2 O 0.6805(5) 0.2420(3) 0.7027(2) 0.0511(9) Uani 1 1 d . .
O3 O 0.7176(5) 0.0539(4) 0.4908(2) 0.0546(10) Uani 1 1 d . .
O4 O 0.9759(5) 0.2530(4) 0.7951(3) 0.0584(11) Uani 1 1 d . .
O5 O 1.2571(6) 0.3230(4) 0.8438(3) 0.0786(14) Uani 1 1 d . .
O6 O 0.6533(7) -0.0886(4) 0.9168(3) 0.0735(13) Uani 1 1 d . .
H6A H 0.7026 -0.1386 0.9104 0.11 Uiso 1 1 calc R .
O7 O 0.6017(9) -0.4541(6) 0.7084(4) 0.123(2) Uani 1 1 d . .
H1O7 H 0.6708 -0.3937 0.7409 0.184 Uiso 1 1 d R .
H2O7 H 0.5113 -0.4729 0.7276 0.184 Uiso 1 1 d R .
O8 O 1.2680(18) 0.4529(13) 0.7256(9) 0.045(3) Uiso 0.25 1 d P 1
O9 O 1.093(3) 0.5531(17) 0.7479(13) 0.075(5) Uiso 0.25 1 d P 2
O10 O 1.075(3) 0.4797(19) 0.6842(14) 0.083(6) Uiso 0.25 1 d P 3
O11 O 1.284(2) 0.5131(14) 0.7728(10) 0.055(4) Uiso 0.25 1 d P 4
Co1 Co 0.74397(10) 0.17110(6) 0.79259(4) 0.0453(3) Uani 1 1 d . .
Cl1 Cl 0.8669(3) -0.23811(16) 0.85780(12) 0.0764(5) Uani 1 1 d . .

loop_
_atom_site_aniso_label
_atom_site_aniso_U_11
_atom_site_aniso_U_22
_atom_site_aniso_U_33
_atom_site_aniso_U_23
_atom_site_aniso_U_13
_atom_site_aniso_U_12
C1 0.046(3) 0.057(3) 0.041(3) 0.008(3) 0.008(2) 0.018(3)
C2 0.043(3) 0.052(3) 0.057(4) 0.000(3) 0.005(3) 0.013(3)
C3 0.065(4) 0.069(4) 0.062(4) 0.002(3) 0.019(3) 0.026(3)
C4 0.080(5) 0.073(5) 0.083(5) -0.008(4) 0.024(4) 0.034(4)
C5 0.080(5) 0.060(4) 0.109(7) 0.004(4) 0.017(5) 0.031(4)
C6 0.082(5) 0.068(5) 0.086(5) 0.013(4) 0.017(4) 0.036(4)
C7 0.064(4) 0.056(4) 0.064(4) 0.009(3) 0.016(3) 0.024(3)
C8 0.037(3) 0.050(3) 0.042(3) 0.005(2) 0.009(2) 0.009(2)
C9 0.040(3) 0.045(3) 0.047(3) 0.007(2) 0.006(2) 0.009(2)
C10 0.048(3) 0.055(3) 0.045(3) 0.014(3) 0.014(2) 0.017(3)
C11 0.070(4) 0.062(4) 0.059(4) 0.018(3) 0.020(3) 0.024(3)
C12 0.084(5) 0.068(4) 0.070(5) 0.028(4) 0.019(4) 0.033(4)
C13 0.085(5) 0.086(5) 0.057(4) 0.035(4) 0.019(4) 0.032(4)
C14 0.072(4) 0.082(5) 0.044(3) 0.017(3) 0.016(3) 0.034(4)
C15 0.044(3) 0.063(4) 0.047(3) 0.016(3) 0.013(2) 0.016(3)
C16 0.067(4) 0.050(3) 0.049(3) 0.017(3) 0.016(3) 0.018(3)
C17 0.064(4) 0.050(3) 0.046(3) 0.003(3) 0.019(3) 0.015(3)
C18 0.069(4) 0.055(4) 0.057(4) 0.009(3) 0.022(3) 0.005(3)
C19 0.055(4) 0.078(5) 0.061(4) 0.015(4) 0.020(3) 0.010(3)
C20 0.051(4) 0.081(5) 0.067(4) 0.008(4) 0.018(3) 0.021(3)
C21 0.056(4) 0.061(4) 0.053(3) 0.010(3) 0.015(3) 0.023(3)
C22 0.080(4) 0.061(4) 0.040(3) 0.013(3) 0.017(3) 0.022(3)
C23 0.074(4) 0.052(4) 0.047(3) 0.007(3) 0.013(3) 0.015(3)
C24 0.147(8) 0.066(5) 0.055(4) -0.005(4) 0.035(5) 0.032(5)
C25 0.171(9) 0.057(5) 0.070(5) 0.000(4) 0.042(6) 0.037(5)
C26 0.130(7) 0.047(4) 0.072(5) 0.004(3) 0.025(5) 0.026(4)
C27 0.084(5) 0.053(4) 0.063(4) 0.014(3) 0.022(3) 0.024(3)
C28 0.057(4) 0.072(4) 0.065(4) 0.024(3) 0.007(3) 0.024(3)
C29 0.061(4) 0.084(5) 0.063(4) 0.016(4) 0.001(3) 0.013(4)
C30 0.059(4) 0.057(4) 0.061(4) -0.002(3) 0.015(3) 0.009(3)
N1 0.055(3) 0.046(3) 0.043(3) 0.008(2) 0.009(2) 0.012(2)
N2 0.055(3) 0.047(3) 0.044(3) 0.014(2) 0.016(2) 0.016(2)
N3 0.066(3) 0.045(3) 0.040(3) 0.010(2) 0.014(2) 0.012(2)
O1 0.062(2) 0.049(2) 0.040(2) 0.0104(17) 0.0143(17) 0.0199(18)
O2 0.066(3) 0.049(2) 0.043(2) 0.0102(18) 0.0170(18) 0.0198(19)
O3 0.061(3) 0.064(3) 0.042(2) 0.0087(19) 0.0104(18) 0.026(2)
O4 0.057(3) 0.061(3) 0.055(2) 0.014(2) 0.016(2) 0.009(2)
O5 0.058(3) 0.072(3) 0.093(4) 0.005(3) 0.020(3) 0.001(2)
O6 0.098(4) 0.062(3) 0.073(3) 0.032(3) 0.029(3) 0.028(3)
O7 0.125(6) 0.118(5) 0.124(6) 0.028(4) 0.036(4) 0.025(4)
Co1 0.0520(5) 0.0449(4) 0.0396(4) 0.0086(3) 0.0123(3) 0.0135(3)
Cl1 0.0911(13) 0.0613(10) 0.0798(12) 0.0195(9) 0.0215(10) 0.0228(9)

loop_
_atom_type_symbol
_atom_type_description
_atom_type_scat_dispersion_real
_atom_type_scat_dispersion_imag
_atom_type_scat_source
C C 0.0033 0.0016 'International Tables Vol C Tables 4.2.6.8 and 6.1.1.4'
H H 0 0 'International Tables Vol C Tables 4.2.6.8 and 6.1.1.4'
N N 0.0061 0.0033 'International Tables Vol C Tables 4.2.6.8 and 6.1.1.4'
O O 0.0106 0.006 'International Tables Vol C Tables 4.2.6.8 and 6.1.1.4'
Co Co 0.3494 0.9721 'International Tables Vol C Tables 4.2.6.8 and 6.1.1.4'
Cl Cl 0.1484 0.1585 'International Tables Vol C Tables 4.2.6.8 and 6.1.1.4'

loop_
_geom_angle_atom_site_label_1
_geom_angle_atom_site_label_2
_geom_angle_atom_site_label_3
_geom_angle
O3 C1 C8 118.9(5)
O3 C1 C2 111.6(5)
C8 C1 C2 129.4(5)
C7 C2 C3 117.2(6)
C7 C2 C1 122.8(6)
C3 C2 C1 120.0(6)
C4 C3 C2 120.2(7)
C4 C3 H3 119.9
C2 C3 H3 119.9
C5 C4 C3 120.9(7)
C5 C4 H4 119.6
C3 C4 H4 119.6
C6 C5 C4 119.8(7)
C6 C5 H5 120.1
C4 C5 H5 120.1
C5 C6 C7 120.7(8)
C5 C6 H6 119.6
C7 C6 H6 119.6
C6 C7 C2 121.3(7)
C6 C7 H7 119.4
C2 C7 H7 119.4
O1 C8 C1 123.7(5)
O1 C8 C9 116.4(5)
C1 C8 C9 119.9(5)
O2 C9 C8 117.1(5)
O2 C9 C10 122.9(5)
C8 C9 C10 120.0(5)
C15 C10 C11 118.1(5)
C15 C10 C9 117.3(5)
C11 C10 C9 124.6(5)
C12 C11 C10 120.9(6)
C12 C11 H11 119.5
C10 C11 H11 119.5
C11 C12 C13 119.3(6)
C11 C12 H12 120.4
C13 C12 H12 120.4
C14 C13 C12 120.9(6)
C14 C13 H13 119.6
C12 C13 H13 119.6
C13 C14 C15 118.6(6)
C13 C14 H14 120.7
C15 C14 H14 120.7
O3 C15 C14 116.0(5)
O3 C15 C10 121.8(5)
C14 C15 C10 122.2(6)
O6 C16 N1 112.8(5)
O6 C16 C17 111.0(5)
N1 C16 C17 105.7(5)
O6 C16 H16 109.1
N1 C16 H16 109.1
C17 C16 H16 109.1
N2 C17 C18 121.2(6)
N2 C17 C16 113.0(5)
C18 C17 C16 125.8(6)
C19 C18 C17 119.3(6)
C19 C18 H18 120.3
C17 C18 H18 120.3
C18 C19 C20 120.0(6)
C18 C19 H19 120
C20 C19 H19 120
C19 C20 C21 119.2(6)
C19 C20 H20 120.4
C21 C20 H20 120.4
N2 C21 C20 120.8(6)
N2 C21 H21 119.6
C20 C21 H21 119.6
C23 C22 N1 110.4(5)
C23 C22 H22A 109.6
N1 C22 H22A 109.6
C23 C22 H22B 109.6
N1 C22 H22B 109.6
H22A C22 H22B 108.1
N3 C23 C24 121.6(6)
N3 C23 C22 115.7(5)
C24 C23 C22 122.7(6)
C23 C24 C25 118.8(7)
C23 C24 H24 120.6
C25 C24 H24 120.6
C26 C25 C24 119.4(7)
C26 C25 H25 120.3
C24 C25 H25 120.3
C25 C26 C27 119.9(7)
C25 C26 H26 120
C27 C26 H26 120
N3 C27 C26 120.7(6)
N3 C27 H27 119.6
C26 C27 H27 119.6
C29 C28 N1 113.0(6)
C29 C28 H28A 109
N1 C28 H28A 109
C29 C28 H28B 109
N1 C28 H28B 109
H28A C28 H28B 107.8
C30 C29 C28 116.0(6)
C30 C29 H29A 108.3
C28 C29 H29A 108.3
C30 C29 H29B 108.3
C28 C29 H29B 108.3
H29A C29 H29B 107.4
O5 C30 O4 121.6(7)
O5 C30 C29 119.4(6)
O4 C30 C29 119.0(6)
C16 N1 C28 109.0(5)
C16 N1 C22 110.3(5)
C28 N1 C22 111.8(5)
C16 N1 Co1 104.3(3)
C28 N1 Co1 111.7(4)
C22 N1 Co1 109.6(4)
C21 N2 C17 119.5(5)
C21 N2 Co1 126.9(4)
C17 N2 Co1 113.6(4)
C23 N3 C27 119.6(5)
C23 N3 Co1 115.8(4)
C27 N3 Co1 124.6(4)
C8 O1 Co1 109.0(3)
C9 O2 Co1 110.9(4)
C15 O3 C1 122.1(4)
C30 O4 Co1 129.1(4)
C16 O6 H6A 109.5
H1O7 O7 H2O7 107.7
O11 O8 O10 88.2(16)
O10 O9 O11 79.3(16)
O9 O10 O8 91.2(16)
O8 O11 O9 101.2(17)
O4 Co1 O2 85.85(18)
O4 Co1 O1 88.28(18)
O2 Co1 O1 86.27(16)
O4 Co1 N2 176.91(19)
O2 Co1 N2 92.44(19)
O1 Co1 N2 89.03(19)
O4 Co1 N3 90.8(2)
O2 Co1 N3 93.68(18)
O1 Co1 N3 179.1(2)
N2 Co1 N3 91.9(2)
O4 Co1 N1 98.90(19)
O2 Co1 N1 175.23(19)
O1 Co1 N1 94.10(18)
N2 Co1 N1 82.8(2)
N3 Co1 N1 86.0(2)

loop_
_geom_bond_atom_site_label_1
_geom_bond_atom_site_label_2
_geom_bond_distance
C1 O3 1.372(7)
C1 C8 1.385(7)
C1 C2 1.446(8)
C2 C7 1.392(9)
C2 C3 1.411(9)
C3 C4 1.378(10)
C3 H3 0.93
C4 C5 1.373(11)
C4 H4 0.93
C5 C6 1.355(11)
C5 H5 0.93
C6 C7 1.377(9)
C6 H6 0.93
C7 H7 0.93
C8 O1 1.336(6)
C8 C9 1.421(8)
C9 O2 1.279(7)
C9 C10 1.427(8)
C10 C15 1.381(8)
C10 C11 1.397(8)
C11 C12 1.368(9)
C11 H11 0.93
C12 C13 1.401(10)
C12 H12 0.93
C13 C14 1.372(10)
C13 H13 0.93
C14 C15 1.377(8)
C14 H14 0.93
C15 O3 1.368(7)
C16 O6 1.392(7)
C16 N1 1.496(8)
C16 C17 1.508(9)
C16 H16 0.98
C17 N2 1.355(7)
C17 C18 1.385(9)
C18 C19 1.365(10)
C18 H18 0.93
C19 C20 1.372(10)
C19 H19 0.93
C20 C21 1.395(9)
C20 H20 0.93
C21 N2 1.347(7)
C21 H21 0.93
C22 C23 1.502(9)
C22 N1 1.512(7)
C22 H22A 0.97
C22 H22B 0.97
C23 N3 1.330(7)
C23 C24 1.364(9)
C24 C25 1.387(11)
C24 H24 0.93
C25 C26 1.340(11)
C25 H25 0.93
C26 C27 1.377(9)
C26 H26 0.93
C27 N3 1.342(8)
C27 H27 0.93
C28 C29 1.505(10)
C28 N1 1.506(8)
C28 H28A 0.97
C28 H28B 0.97
C29 C30 1.505(10)
C29 H29A 0.97
C29 H29B 0.97
C30 O5 1.223(8)
C30 O4 1.291(8)
N1 Co1 1.946(5)
N2 Co1 1.908(5)
N3 Co1 1.909(5)
O1 Co1 1.903(4)
O2 Co1 1.898(4)
O4 Co1 1.898(4)
O6 H6A 0.82
O7 H1O7 0.8499
O7 H2O7 0.85
O8 O11 0.962(19)
O8 O10 1.73(3)
O9 O10 1.25(3)
O9 O11 1.76(3)
